data_4510614
loop_
_publ_author_name
'Jones, Andrew O. F.'
'Blagden, Nicholas'
'McIntyre, Garry J.'
'Parkin, Andrew'
'Seaton, Colin C.'
'Thomas, Lynne H.'
'Wilson, Chick C.'

_publ_section_title
;
 Tuning Proton Disorder in 3,5-Dinitrobenzoic Acid Dimers: the Effect of
 Local Environment
;
_journal_issue 2
_journal_name_full 'Crystal Growth &amp; Design'
_journal_page_first 497
_journal_paper_doi 10.1021/cg300906j
_journal_volume 13
_journal_year 2013
_chemical_formula_sum 'C7 H4 N2 O6'
_chemical_formula_weight 212.00
_chemical_name_systematic
;
 3,5-dinitrobenzoic acid
;
_space_group_IT_number 15
_symmetry_cell_setting monoclinic
_symmetry_space_group_name_Hall '-C 2yc'
_symmetry_space_group_name_H-M 'C 1 2/c 1'
_atom_sites_solution_hydrogens difmap
_atom_sites_solution_primary direct
_atom_sites_solution_secondary difmap
_audit_creation_method SHELXL-97
_audit_update_record
;
2012-05-08 # Formatted by publCIF
;
_cell_angle_alpha 90.00
_cell_angle_beta 109.750(10)
_cell_angle_gamma 90.00
_cell_formula_units_Z 8
_cell_length_a 20.080(5)
_cell_length_b 8.700(5)
_cell_length_c 9.600(5)
_cell_measurement_reflns_used 250
_cell_measurement_temperature 20
_cell_volume 1578.4(13)
_computing_cell_refinement 'lauegen (CCP4)'
_computing_data_collection 'VIVALDI (MAATEL)'
_computing_data_reduction 'argonne_boxes, laue4 (Piltz, 2011)'
_computing_molecular_graphics 'Mercury (McRae, 2006)'
_computing_publication_material 'WINGX (Farrugia, 1999)'
_computing_structure_refinement 'SHELXL-97 (Sheldrick, 2008)'
_diffrn_ambient_temperature 20
_diffrn_detector_area_resol_mean 0.7
_diffrn_measurement_device_type VIVALDI
_diffrn_measurement_method 'Laue patterns at 10 orientations'
_diffrn_radiation_monochromator none
_diffrn_radiation_source 'ILL reactor source, thermal guide'
_diffrn_radiation_type neutron
_diffrn_radiation_wavelength 0.80-5.20
_diffrn_reflns_av_R_equivalents 0.0934
_diffrn_reflns_av_sigmaI/netI 0.0692
_diffrn_reflns_limit_h_max 37
_diffrn_reflns_limit_h_min -37
_diffrn_reflns_limit_k_max 17
_diffrn_reflns_limit_k_min -16
_diffrn_reflns_limit_l_max 19
_diffrn_reflns_limit_l_min -19
_diffrn_reflns_number 16009
_diffrn_standards_number none
_exptl_absorpt_coefficient_mu 0.000
_exptl_absorpt_correction_type none
_exptl_crystal_colour 'pale yellow'
_exptl_crystal_density_diffrn 1.784
_exptl_crystal_density_method 'not measured'
_exptl_crystal_description block
_exptl_crystal_F_000 68
_exptl_crystal_size_max 2.0
_exptl_crystal_size_mid 1.8
_exptl_crystal_size_min 0.8
_refine_diff_density_max 0.145
_refine_diff_density_min -0.137
_refine_diff_density_rms 0.030
_refine_ls_extinction_coef 2.77(11)
_refine_ls_extinction_expression Fc^*^=kFc[1+0.001xFc^2^\l^3^/sin(2\q)]^-1/4^
_refine_ls_extinction_method SHELXL
_refine_ls_goodness_of_fit_ref 1.027
_refine_ls_hydrogen_treatment refall
_refine_ls_matrix_type full
_refine_ls_number_parameters 173
_refine_ls_number_reflns 3248
_refine_ls_number_restraints 0
_refine_ls_restrained_S_all 1.027
_refine_ls_R_factor_all 0.0705
_refine_ls_R_factor_gt 0.0448
_refine_ls_shift/su_max 0.000
_refine_ls_shift/su_mean 0.000
_refine_ls_structure_factor_coef Fsqd
_refine_ls_weighting_details 'calc w=1/[\s^2^(Fo^2^)+(0.1000P)^2^+0.0000P] where P=(Fo^2^+2Fc^2^)/3'
_refine_ls_weighting_scheme calc
_refine_ls_wR_factor_gt 0.1266
_refine_ls_wR_factor_ref 0.1387
_reflns_number_gt 2631
_reflns_number_total 3248
_reflns_threshold_expression >2\s(I)
_cod_data_source_file 35-dnba_C2c_20K_neutron_CIF.cif
_cod_data_source_block dnba_20
_cod_original_sg_symbol_H-M C2/c
_cod_database_code 4510614

loop_
_symmetry_equiv_pos_as_xyz
'x, y, z'
'-x, y, -z+1/2'
'x+1/2, y+1/2, z'
'-x+1/2, y+1/2, -z+1/2'
'-x, -y, -z'
'x, -y, z-1/2'
'-x+1/2, -y+1/2, -z'
'x+1/2, -y+1/2, z-1/2'

loop_
_atom_site_label
_atom_site_type_symbol
_atom_site_fract_x
_atom_site_fract_y
_atom_site_fract_z
_atom_site_U_iso_or_equiv
_atom_site_adp_type
_atom_site_occupancy
_atom_site_symmetry_multiplicity
_atom_site_calc_flag
H1 H 0.05352(16) 0.0614(2) 0.1922(3) 0.0196(5) Uani 1 1 d
H3 H 0.19727(16) 0.3079(2) 0.5582(3) 0.0196(5) Uani 1 1 d
H2 H 0.10669(16) 0.5300(2) 0.1381(3) 0.0205(5) Uani 1 1 d
H4 H 0.22239(16) 0.7725(2) 0.3702(3) 0.0201(5) Uani 1 1 d
O6 O 0.17283(7) 0.04844(10) 0.60503(13) 0.0089(3) Uani 1 1 d
O1 O 0.22981(7) 0.58343(10) 0.54986(12) 0.0076(3) Uani 1 1 d
O4 O 0.03357(7) 0.39627(11) -0.08133(13) 0.0092(3) Uani 1 1 d
O2 O 0.19432(7) 0.67992(10) 0.32043(12) 0.0082(3) Uani 1 1 d
N1 N 0.02638(4) 0.29694(6) 0.00126(8) 0.00660(17) Uani 1 1 d
O3 O -0.01970(8) 0.19911(11) -0.03331(14) 0.0097(3) Uani 1 1 d
O5 O 0.10573(8) -0.07914(10) 0.41743(13) 0.0100(3) Uani 1 1 d
N2 N 0.13589(4) 0.03772(6) 0.47533(7) 0.00631(17) Uani 1 1 d
C4 C 0.08189(6) 0.16569(8) 0.23729(10) 0.0063(2) Uani 1 1 d
C7 C 0.19726(6) 0.57356(8) 0.41734(11) 0.0059(2) Uani 1 1 d
C1 C 0.15726(6) 0.43275(8) 0.35341(10) 0.0055(2) Uani 1 1 d
C3 C 0.12734(6) 0.17369(8) 0.38213(10) 0.0058(2) Uani 1 1 d
C5 C 0.07539(6) 0.29698(8) 0.15344(10) 0.0058(2) Uani 1 1 d
C6 C 0.11287(6) 0.42990(8) 0.20690(11) 0.0062(2) Uani 1 1 d
C2 C 0.16425(6) 0.30489(8) 0.44320(10) 0.0058(2) Uani 1 1 d

loop_
_atom_site_aniso_label
_atom_site_aniso_U_11
_atom_site_aniso_U_22
_atom_site_aniso_U_33
_atom_site_aniso_U_23
_atom_site_aniso_U_13
_atom_site_aniso_U_12
H1 0.0213(16) 0.0147(7) 0.0197(11) -0.0024(6) 0.0028(13) -0.0069(7)
H3 0.0219(17) 0.0203(7) 0.0121(10) 0.0011(6) -0.0001(12) -0.0007(8)
H2 0.0281(16) 0.0149(7) 0.0165(10) 0.0055(6) 0.0050(12) -0.0017(8)
H4 0.0269(16) 0.0123(6) 0.0211(11) -0.0001(6) 0.0083(12) -0.0040(7)
O6 0.0123(8) 0.0067(3) 0.0076(5) 0.0008(3) 0.0034(6) -0.0005(3)
O1 0.0098(8) 0.0060(3) 0.0063(5) -0.0006(2) 0.0018(6) -0.0024(3)
O4 0.0123(8) 0.0084(3) 0.0067(5) 0.0012(3) 0.0029(6) -0.0015(3)
O2 0.0114(8) 0.0059(3) 0.0066(5) 0.0005(3) 0.0022(6) -0.0018(3)
N1 0.0072(5) 0.0070(2) 0.0056(3) -0.00022(15) 0.0021(4) -0.00038(18)
O3 0.0098(8) 0.0107(4) 0.0080(5) -0.0007(3) 0.0023(6) -0.0032(3)
O5 0.0142(8) 0.0057(3) 0.0105(5) 0.0004(3) 0.0044(6) -0.0023(3)
N2 0.0074(4) 0.00502(19) 0.0067(3) 0.00044(15) 0.0027(3) -0.00017(18)
C4 0.0071(6) 0.0057(2) 0.0059(4) -0.0002(2) 0.0020(5) -0.0011(2)
C7 0.0078(6) 0.0045(2) 0.0055(4) -0.0002(2) 0.0025(5) -0.0006(2)
C1 0.0063(6) 0.0046(2) 0.0053(4) 0.0000(2) 0.0015(5) -0.0007(2)
C3 0.0071(6) 0.0049(2) 0.0055(4) 0.0005(2) 0.0021(5) -0.0002(2)
C5 0.0064(7) 0.0059(3) 0.0049(4) 0.0000(2) 0.0017(5) -0.0008(2)
C6 0.0072(6) 0.0055(2) 0.0057(4) -0.0002(2) 0.0019(5) -0.0011(3)
C2 0.0067(6) 0.0049(2) 0.0054(4) 0.0001(2) 0.0017(5) -0.0008(2)

loop_
_atom_type_symbol
_atom_type_description
_atom_type_scat_dispersion_real
_atom_type_scat_dispersion_imag
_atom_type_scat_source
C C 0.0000 0.0000 'International Tables Vol C Tables 4.2.6.8 and 6.1.1.4'
H H 0.0000 0.0000 'International Tables Vol C Tables 4.2.6.8 and 6.1.1.4'
N N 0.0000 0.0000 'International Tables Vol C Tables 4.2.6.8 and 6.1.1.4'
O O 0.0000 0.0000 'International Tables Vol C Tables 4.2.6.8 and 6.1.1.4'

loop_
_geom_angle_atom_site_label_1
_geom_angle_atom_site_label_2
_geom_angle_atom_site_label_3
_geom_angle
O4 N1 O3 124.52(12)
O4 N1 C5 117.69(9)
O3 N1 C5 117.78(8)
O5 N2 O6 124.58(8)
O5 N2 C3 117.40(9)
O6 N2 C3 118.02(8)
C5 C4 C3 116.46(8)
O1 C7 O2 125.08(10)
O1 C7 C1 120.98(8)
O2 C7 C1 113.93(10)
C2 C1 C6 120.77(8)
C2 C1 C7 118.70(10)
C6 C1 C7 120.52(7)
C2 C3 C4 123.10(7)
C2 C3 N2 118.40(10)
C4 C3 N2 118.49(8)
C4 C5 C6 123.03(10)
C4 C5 N1 118.89(8)
C6 C5 N1 118.08(7)
C5 C6 C1 118.33(7)
C3 C2 C1 118.25(10)

loop_
_geom_bond_atom_site_label_1
_geom_bond_atom_site_label_2
_geom_bond_distance
O6 N2 1.2186(16)
O1 C7 1.2211(17)
O4 N1 1.2139(11)
O2 C7 1.2993(13)
N1 O3 1.2178(15)
N1 C5 1.4598(15)
O5 N2 1.2173(13)
N2 C3 1.4579(11)
C4 C5 1.3779(12)
C4 C3 1.3833(16)
C7 C1 1.4796(14)
C1 C2 1.3850(12)
C1 C6 1.3879(17)
C3 C2 1.3792(14)
C5 C6 1.3805(13)
